data_4020822
loop_
_publ_author_name
'Micka\"el Pauvert'
'Patrick Laine'
'Marco Jonas'
'Olaf Wiest'

_publ_section_title
;
 Toward an Artificial Oxidative DNA Photolyase
;
_journal_name_full 'Journal of Organic Chemistry'
_journal_page_first 543
_journal_page_last 548
_journal_paper_doi 10.1021/jo0354600
_journal_volume 69
_journal_year 2004
_chemical_formula_sum 'C39 H33 N7 O7'
_chemical_formula_weight 711.72
_space_group_IT_number 9
_symmetry_cell_setting monoclinic
_symmetry_space_group_name_Hall 'C -2yc'
_symmetry_space_group_name_H-M 'C 1 c 1'
_cell_angle_alpha 90.00
_cell_angle_beta 102.9410(10)
_cell_angle_gamma 90.00
_cell_formula_units_Z 4
_cell_length_a 11.3287(4)
_cell_length_b 21.4409(8)
_cell_length_c 14.6543(6)
_cell_measurement_temperature 100(2)
_cell_volume 3469.1(2)
_diffrn_ambient_temperature 100(2)
_exptl_crystal_density_diffrn 1.363
_cod_depositor_comments
;
The following automatic conversions were performed:
'_symmetry_cell_setting' value 'Monoclinic' changed to 'monoclinic'
according to '/home/saulius/struct/CIF-dictionaries/cif_core.dic'
dictionary named 'cif_core.dic' version 2.4.1 from 2010-06-29.

Automatic conversion script
Id: cif_fix_enum 1527 2010-12-29 10:47:43Z saulius 
;
_cod_original_sg_symbol_H-M 'C c'
_cod_database_code 4020822

loop_
_symmetry_equiv_pos_as_xyz
'x, y, z'
'x, -y, z+1/2'
'x+1/2, y+1/2, z'
'x+1/2, -y+1/2, z+1/2'

loop_
_atom_site_label
_atom_site_type_symbol
_atom_site_fract_x
_atom_site_fract_y
_atom_site_fract_z
_atom_site_U_iso_or_equiv
_atom_site_adp_type
_atom_site_occupancy
_atom_site_symmetry_multiplicity
_atom_site_calc_flag
_atom_site_refinement_flags
_atom_site_disorder_assembly
_atom_site_disorder_group
N1 N -0.1081(2) -0.13657(11) 0.08533(16) 0.0258(5) Uani 1 1 d . . .
O1 O 0.1343(2) -0.25297(10) -0.01239(14) 0.0334(5) Uani 1 1 d . . .
C1 C -0.0303(3) -0.16364(12) 0.04188(18) 0.0238(6) Uani 1 1 d . . .
O1S O 0.0189(2) -0.24559(13) 0.27196(15) 0.0475(6) Uani 1 1 d . . .
N1S N -0.0173(3) -0.23574(14) 0.4165(2) 0.0397(6) Uani 1 1 d . . .
C1S C -0.0680(4) -0.1989(2) 0.4819(3) 0.0512(10) Uani 1 1 d . . .
H1SA H -0.1003 -0.1597 0.4520 0.061 Uiso 1 1 calc R . .
H1SB H -0.0045 -0.1898 0.5377 0.061 Uiso 1 1 calc R . .
H1SC H -0.1333 -0.2224 0.5001 0.061 Uiso 1 1 calc R . .
O2 O -0.2544(2) 0.04201(10) 0.05116(15) 0.0346(5) Uani 1 1 d . . .
N2 N 0.0191(2) -0.21870(11) 0.08628(16) 0.0251(5) Uani 1 1 d . . .
H2A H 0.0000 -0.2271 0.1400 0.030 Uiso 1 1 calc R . .
C2 C 0.0001(3) -0.14003(13) -0.03874(19) 0.0248(6) Uani 1 1 d . . .
H2B H 0.0578 -0.1601 -0.0668 0.030 Uiso 1 1 calc R . .
C2S C 0.0353(4) -0.29636(18) 0.4458(2) 0.0482(9) Uani 1 1 d . . .
H2SA H 0.0648 -0.3154 0.3943 0.058 Uiso 1 1 calc R . .
H2SB H -0.0263 -0.3233 0.4627 0.058 Uiso 1 1 calc R . .
H2SC H 0.1030 -0.2912 0.5001 0.058 Uiso 1 1 calc R . .
O3 O 0.31302(19) 0.10902(10) -0.44637(13) 0.0295(4) Uani 1 1 d . . .
N3 N -0.2404(2) -0.05897(11) 0.10072(17) 0.0308(6) Uani 1 1 d . . .
H3A H -0.2688 -0.0852 0.1368 0.037 Uiso 1 1 calc R . .
C3 C -0.0590(3) -0.08541(12) -0.07585(19) 0.0254(6) Uani 1 1 d . . .
C3S C -0.0206(3) -0.21627(18) 0.3292(3) 0.0431(8) Uani 1 1 d . . .
H3SA H -0.0564 -0.1768 0.3109 0.052 Uiso 1 1 calc R . .
O4 O 0.1431(2) 0.06700(11) -0.13964(15) 0.0449(6) Uani 1 1 d . . .
N4 N 0.2529(2) 0.17378(10) 0.31870(15) 0.0217(5) Uani 1 1 d . . .
C4 C -0.1430(3) -0.05663(13) -0.03313(19) 0.0268(6) Uani 1 1 d . . .
H4B H -0.1852 -0.0201 -0.0586 0.032 Uiso 1 1 calc R . .
N5 N 0.3369(2) 0.07846(10) 0.35595(16) 0.0232(5) Uani 1 1 d . . .
H5A H 0.3181 0.0863 0.4100 0.028 Uiso 1 1 calc R . .
O5 O 0.42029(19) 0.00353(9) 0.27939(14) 0.0290(4) Uani 1 1 d . . .
C5 C -0.1624(3) -0.08393(13) 0.0489(2) 0.0260(6) Uani 1 1 d . . .
O6 O 0.1535(2) 0.34661(9) 0.19293(14) 0.0333(5) Uani 1 1 d . . .
C6 C 0.0927(3) -0.26093(14) 0.05729(19) 0.0268(6) Uani 1 1 d . . .
N6 N 0.1776(2) 0.27219(11) 0.30567(16) 0.0265(5) Uani 1 1 d . . .
H6A H 0.1671 0.2650 0.3624 0.032 Uiso 1 1 calc R . .
C7 C 0.1181(3) -0.31859(15) 0.1159(2) 0.0360(7) Uani 1 1 d . . .
H7A H 0.1716 -0.3461 0.0902 0.043 Uiso 1 1 calc R . .
H7B H 0.0418 -0.3403 0.1156 0.043 Uiso 1 1 calc R . .
H7C H 0.1574 -0.3071 0.1803 0.043 Uiso 1 1 calc R . .
C8 C -0.2781(3) 0.00176(13) 0.1020(2) 0.0282(6) Uani 1 1 d . . .
C9 C -0.3513(3) 0.01351(15) 0.1745(2) 0.0366(7) Uani 1 1 d . . .
H9A H -0.3759 0.0574 0.1723 0.044 Uiso 1 1 calc R . .
H9B H -0.3021 0.0038 0.2369 0.044 Uiso 1 1 calc R . .
H9C H -0.4235 -0.0131 0.1616 0.044 Uiso 1 1 calc R . .
C10 C -0.0246(3) -0.05703(13) -0.15503(19) 0.0259(6) Uani 1 1 d . . .
C11 C 0.0168(3) -0.03321(12) -0.21391(19) 0.0242(6) Uani 1 1 d . . .
C12 C 0.0643(2) -0.01504(12) -0.29342(18) 0.0207(5) Uani 1 1 d . . .
C13 C 0.0341(3) -0.05307(13) -0.37267(19) 0.0244(6) Uani 1 1 d . . .
H13A H -0.0186 -0.0875 -0.3726 0.029 Uiso 1 1 calc R . .
C14 C 0.0792(3) -0.04154(14) -0.45110(19) 0.0280(6) Uani 1 1 d . . .
H14A H 0.0570 -0.0676 -0.5046 0.034 Uiso 1 1 calc R . .
C15 C 0.1566(3) 0.00795(13) -0.45122(18) 0.0234(5) Uani 1 1 d . . .
H15A H 0.1893 0.0152 -0.5046 0.028 Uiso 1 1 calc R . .
C16 C 0.1874(2) 0.04730(13) -0.37447(17) 0.0218(5) Uani 1 1 d . . .
C17 C 0.2683(3) 0.10085(12) -0.37848(18) 0.0230(5) Uani 1 1 d . . .
C18 C 0.2925(3) 0.14547(13) -0.29931(18) 0.0234(5) Uani 1 1 d . . .
C19 C 0.3548(3) 0.20037(14) -0.3091(2) 0.0291(6) Uani 1 1 d . . .
H19A H 0.3798 0.2085 -0.3656 0.035 Uiso 1 1 calc R . .
C20 C 0.3799(3) 0.24284(14) -0.2366(2) 0.0318(7) Uani 1 1 d . . .
H20A H 0.4190 0.2811 -0.2441 0.038 Uiso 1 1 calc R . .
C21 C 0.3479(3) 0.22949(14) -0.1525(2) 0.0294(6) Uani 1 1 d . . .
H21A H 0.3668 0.2586 -0.1026 0.035 Uiso 1 1 calc R . .
C22 C 0.2886(2) 0.17420(13) -0.13997(18) 0.0239(6) Uani 1 1 d . . .
C23 C 0.2546(2) 0.13279(12) -0.21637(18) 0.0226(5) Uani 1 1 d . . .
C24 C 0.1774(3) 0.07747(13) -0.21075(18) 0.0231(5) Uani 1 1 d . . .
C25 C 0.1416(2) 0.03635(12) -0.29419(18) 0.0205(5) Uani 1 1 d . . .
C26 C 0.2697(3) 0.16363(12) -0.04685(19) 0.0254(6) Uani 1 1 d . . .
C27 C 0.2718(3) 0.16415(12) 0.03499(19) 0.0257(6) Uani 1 1 d . . .
C28 C 0.2692(2) 0.16725(12) 0.13291(18) 0.0219(5) Uani 1 1 d . . .
C29 C 0.3091(2) 0.11671(13) 0.19323(18) 0.0234(5) Uani 1 1 d . . .
H29A H 0.3413 0.0800 0.1719 0.028 Uiso 1 1 calc R . .
C30 C 0.2989(2) 0.12322(12) 0.28594(18) 0.0209(5) Uani 1 1 d . . .
C31 C 0.2199(2) 0.22116(12) 0.26104(19) 0.0221(5) Uani 1 1 d . . .
C32 C 0.2267(3) 0.22110(12) 0.16707(19) 0.0234(5) Uani 1 1 d . . .
H32A H 0.2032 0.2565 0.1282 0.028 Uiso 1 1 calc R . .
C33 C 0.3993(2) 0.02411(13) 0.35176(19) 0.0235(5) Uani 1 1 d . . .
C34 C 0.4390(3) -0.00878(13) 0.4447(2) 0.0291(6) Uani 1 1 d . . .
H34A H 0.4832 -0.0469 0.4363 0.035 Uiso 1 1 calc R . .
H34B H 0.3676 -0.0196 0.4689 0.035 Uiso 1 1 calc R . .
H34C H 0.4919 0.0188 0.4893 0.035 Uiso 1 1 calc R . .
C35 C 0.1513(3) 0.33062(13) 0.2727(2) 0.0264(6) Uani 1 1 d . . .
C36 C 0.1168(3) 0.37546(14) 0.3419(2) 0.0327(7) Uani 1 1 d . . .
H36A H 0.0984 0.4164 0.3123 0.039 Uiso 1 1 calc R . .
H36B H 0.1843 0.3795 0.3966 0.039 Uiso 1 1 calc R . .
H36C H 0.0453 0.3596 0.3617 0.039 Uiso 1 1 calc R . .

loop_
_atom_site_aniso_label
_atom_site_aniso_U_11
_atom_site_aniso_U_22
_atom_site_aniso_U_33
_atom_site_aniso_U_23
_atom_site_aniso_U_13
_atom_site_aniso_U_12
N1 0.0366(13) 0.0210(12) 0.0232(11) 0.0001(9) 0.0138(10) -0.0042(9)
O1 0.0495(13) 0.0282(11) 0.0278(11) 0.0007(8) 0.0202(10) 0.0051(9)
C1 0.0344(15) 0.0197(13) 0.0190(13) -0.0018(10) 0.0098(11) -0.0064(11)
O1S 0.0525(15) 0.0687(17) 0.0242(12) 0.0090(11) 0.0147(11) 0.0057(13)
N1S 0.0436(16) 0.0440(16) 0.0326(14) -0.0041(12) 0.0108(12) -0.0145(13)
C1S 0.051(2) 0.069(3) 0.0351(19) -0.0122(18) 0.0123(16) -0.0074(19)
O2 0.0431(13) 0.0278(11) 0.0375(12) 0.0094(9) 0.0189(10) 0.0053(9)
N2 0.0390(13) 0.0222(11) 0.0178(11) 0.0028(9) 0.0144(10) -0.0009(10)
C2 0.0339(15) 0.0217(13) 0.0216(13) -0.0044(10) 0.0120(11) -0.0055(11)
C2S 0.067(3) 0.042(2) 0.0316(18) 0.0002(15) 0.0015(16) -0.0131(17)
O3 0.0400(12) 0.0333(11) 0.0189(10) -0.0014(8) 0.0143(8) -0.0058(9)
N3 0.0468(15) 0.0244(12) 0.0288(13) 0.0057(10) 0.0244(12) 0.0020(11)
C3 0.0379(16) 0.0222(13) 0.0182(13) -0.0020(10) 0.0106(11) -0.0073(12)
C3S 0.0414(19) 0.049(2) 0.041(2) 0.0134(16) 0.0148(15) -0.0080(16)
O4 0.0771(18) 0.0412(13) 0.0240(11) -0.0097(9) 0.0271(12) -0.0272(12)
N4 0.0303(12) 0.0200(11) 0.0172(10) -0.0016(8) 0.0101(9) -0.0010(9)
C4 0.0395(16) 0.0213(13) 0.0224(13) 0.0040(11) 0.0125(12) -0.0007(11)
N5 0.0337(13) 0.0232(11) 0.0144(10) -0.0015(9) 0.0092(9) 0.0018(9)
O5 0.0396(12) 0.0265(10) 0.0231(10) -0.0016(8) 0.0115(8) 0.0074(9)
C5 0.0328(15) 0.0217(13) 0.0267(14) 0.0007(11) 0.0138(12) -0.0016(11)
O6 0.0512(14) 0.0235(10) 0.0318(12) 0.0062(9) 0.0234(10) 0.0054(9)
C6 0.0364(16) 0.0226(14) 0.0226(14) -0.0007(11) 0.0090(12) -0.0016(11)
N6 0.0408(14) 0.0230(12) 0.0199(11) 0.0009(9) 0.0156(10) 0.0043(10)
C7 0.0479(19) 0.0281(16) 0.0372(17) 0.0047(13) 0.0202(14) 0.0058(13)
C8 0.0296(15) 0.0276(15) 0.0292(15) 0.0010(12) 0.0107(12) 0.0035(11)
C9 0.0470(19) 0.0320(16) 0.0373(17) 0.0081(13) 0.0233(15) 0.0076(14)
C10 0.0328(15) 0.0244(13) 0.0221(13) 0.0000(11) 0.0094(11) 0.0022(11)
C11 0.0366(16) 0.0197(12) 0.0180(13) -0.0010(10) 0.0096(11) -0.0004(11)
C12 0.0270(13) 0.0210(13) 0.0161(12) 0.0019(10) 0.0094(10) 0.0045(10)
C13 0.0299(15) 0.0224(13) 0.0226(13) 0.0008(10) 0.0094(11) 0.0003(11)
C14 0.0373(16) 0.0279(15) 0.0198(14) -0.0029(11) 0.0085(12) 0.0021(12)
C15 0.0284(14) 0.0279(14) 0.0168(12) 0.0023(10) 0.0113(10) 0.0035(11)
C16 0.0261(13) 0.0248(13) 0.0160(12) 0.0032(10) 0.0076(10) 0.0033(10)
C17 0.0313(15) 0.0235(13) 0.0154(12) 0.0009(10) 0.0082(10) 0.0035(11)
C18 0.0330(14) 0.0215(13) 0.0172(12) 0.0023(10) 0.0088(10) -0.0010(11)
C19 0.0367(16) 0.0310(15) 0.0216(13) 0.0025(12) 0.0111(11) -0.0033(12)
C20 0.0433(18) 0.0254(15) 0.0279(15) 0.0034(11) 0.0110(13) -0.0079(12)
C21 0.0394(17) 0.0251(15) 0.0246(14) -0.0048(11) 0.0095(12) -0.0045(12)
C22 0.0318(15) 0.0234(14) 0.0176(12) 0.0010(10) 0.0077(11) -0.0003(11)
C23 0.0301(14) 0.0216(13) 0.0172(12) 0.0038(10) 0.0077(10) 0.0043(11)
C24 0.0338(15) 0.0223(13) 0.0155(12) 0.0007(10) 0.0102(11) -0.0019(11)
C25 0.0275(13) 0.0203(12) 0.0148(11) 0.0014(9) 0.0073(10) 0.0047(10)
C26 0.0382(16) 0.0176(12) 0.0222(14) -0.0045(10) 0.0107(11) 0.0004(11)
C27 0.0353(15) 0.0194(13) 0.0229(14) -0.0003(10) 0.0079(11) -0.0008(11)
C28 0.0263(13) 0.0238(13) 0.0171(12) -0.0031(10) 0.0082(10) -0.0057(10)
C29 0.0285(14) 0.0239(13) 0.0198(13) -0.0047(10) 0.0100(10) -0.0018(11)
C30 0.0255(13) 0.0187(12) 0.0199(13) -0.0025(10) 0.0081(10) -0.0040(10)
C31 0.0298(14) 0.0167(12) 0.0218(13) -0.0016(10) 0.0102(11) -0.0016(10)
C32 0.0326(14) 0.0211(13) 0.0183(13) 0.0020(10) 0.0092(11) -0.0006(11)
C33 0.0280(14) 0.0229(14) 0.0207(13) 0.0000(10) 0.0074(11) -0.0004(11)
C34 0.0381(16) 0.0249(14) 0.0246(15) 0.0005(11) 0.0079(12) 0.0060(12)
C35 0.0319(15) 0.0220(13) 0.0286(14) 0.0006(11) 0.0139(12) -0.0003(11)
C36 0.0504(19) 0.0238(14) 0.0272(15) 0.0012(11) 0.0158(13) 0.0076(13)

loop_
_geom_bond_atom_site_label_1
_geom_bond_atom_site_label_2
_geom_bond_distance
_geom_bond_site_symmetry_2
_geom_bond_publ_flag
N1 C1 1.331(3) . ?
N1 C5 1.338(4) . ?
O1 C6 1.229(3) . ?
C1 C2 1.397(4) . ?
C1 N2 1.402(3) . ?
O1S C3S 1.212(4) . ?
N1S C3S 1.338(4) . ?
N1S C2S 1.454(5) . ?
N1S C1S 1.456(5) . ?
O2 C8 1.209(3) . ?
N2 C6 1.362(4) . ?
C2 C3 1.397(4) . ?
O3 C17 1.226(3) . ?
N3 C8 1.372(4) . ?
N3 C5 1.395(4) . ?
C3 C4 1.394(4) . ?
C3 C10 1.439(4) . ?
O4 C24 1.212(3) . ?
N4 C31 1.321(3) . ?
N4 C30 1.337(3) . ?
C4 C5 1.398(4) . ?
N5 C33 1.372(3) . ?
N5 C30 1.400(3) . ?
O5 C33 1.220(3) . ?
O6 C35 1.223(3) . ?
C6 C7 1.496(4) . ?
N6 C35 1.352(3) . ?
N6 C31 1.412(3) . ?
C8 C9 1.509(4) . ?
C10 C11 1.186(4) . ?
C11 C12 1.442(4) . ?
C12 C13 1.397(4) . ?
C12 C25 1.409(4) . ?
C13 C14 1.381(4) . ?
C14 C15 1.377(4) . ?
C15 C16 1.387(4) . ?
C16 C25 1.408(3) . ?
C16 C17 1.479(4) . ?
C17 C18 1.481(4) . ?
C18 C19 1.396(4) . ?
C18 C23 1.404(4) . ?
C19 C20 1.380(4) . ?
C20 C21 1.390(4) . ?
C21 C22 1.395(4) . ?
C22 C23 1.413(4) . ?
C22 C26 1.446(4) . ?
C23 C24 1.486(4) . ?
C24 C25 1.488(4) . ?
C26 C27 1.194(4) . ?
C27 C28 1.444(4) . ?
C28 C32 1.387(4) . ?
C28 C29 1.407(4) . ?
C29 C30 1.396(3) . ?
C31 C32 1.396(4) . ?
C33 C34 1.510(4) . ?
C35 C36 1.511(4) . ?

loop_
_cod_related_entry_id
_cod_related_entry_database
_cod_related_entry_code
1 ChemSpider 21155426
